data_1560012
loop_
_publ_author_name
'Normand, Adrien T.'
'Sosa Carrizo, E. Daiann'
'Magnoux, Corentin'
'Lobato, Esteban'
'Cattey, H\'el\`ene'
'Richard, Philippe'
'Brand\`es, St\'ephane'
'Devillers, Charles H.'
'Romieu, Anthony'
'Le Gendre, Pierre'
'Fleurat-Lessard, Paul'

_publ_section_title
;
 Reappraising Schmidpeter's bis(iminophosphoranyl)phosphides: coordination
 to transition metals and bonding analysis.
;
_journal_issue 1
_journal_name_full 'Chemical science'
_journal_page_first 253
_journal_page_last 269
_journal_paper_doi 10.1039/d0sc04736h
_journal_volume 12
_journal_year 2020
_chemical_formula_moiety 'C40 H39 Cl N3 P3 Ti, C7 H8'
_chemical_formula_sum 'C47 H47 Cl N3 P3 Ti'
_chemical_formula_weight 830.13
_space_group_crystal_system monoclinic
_space_group_IT_number 14
_space_group_name_Hall '-P 2ybc'
_space_group_name_H-M_alt 'P 1 21/c 1'
_atom_sites_solution_hydrogens geom
_atom_sites_solution_primary dual
_audit_creation_date 2020-01-28
_audit_creation_method
;
Olex2 1.2
(compiled 2018.05.29 svn.r3508 for OlexSys, GUI svn.r5506)
;
_audit_update_record
;
2020-02-19 deposited with the CCDC.	2020-10-26 downloaded from the CCDC.
;
_cell_angle_alpha 90
_cell_angle_beta 94.5670(10)
_cell_angle_gamma 90
_cell_formula_units_Z 4
_cell_length_a 12.4622(7)
_cell_length_b 22.1019(12)
_cell_length_c 15.1862(5)
_cell_measurement_reflns_used 8853
_cell_measurement_temperature 115
_cell_measurement_theta_max 27.40
_cell_measurement_theta_min 2.47
_cell_volume 4169.6(4)
_computing_cell_refinement 'SAINT v8.37A (Bruker, 2015)'
_computing_data_reduction 'SAINT v8.37A (Bruker, 2015)'
_computing_molecular_graphics 'Olex2 (Dolomanov et al., 2009)'
_computing_publication_material 'Olex2 (Dolomanov et al., 2009)'
_computing_structure_refinement 'XL (Sheldrick, 2008)'
_computing_structure_solution 'ShelXT (Sheldrick, 2015)'
_diffrn_ambient_temperature 115
_diffrn_detector 'CCD Plate'
_diffrn_detector_area_resol_mean '512 x 512'
_diffrn_detector_type APEX2
_diffrn_measured_fraction_theta_full 0.999
_diffrn_measured_fraction_theta_max 0.997
_diffrn_measurement_device '\k-geometry diffractometer'
_diffrn_measurement_device_type 'Nonius Kappa Apex II'
_diffrn_measurement_method '\f and \w scans''
_diffrn_radiation_collimation '0.6 mm'
_diffrn_radiation_monochromator graphite
_diffrn_radiation_probe x-ray
_diffrn_radiation_type MoK\a
_diffrn_radiation_wavelength 0.71073
_diffrn_reflns_av_R_equivalents 0.0440
_diffrn_reflns_av_unetI/netI 0.0425
_diffrn_reflns_Laue_measured_fraction_full 0.999
_diffrn_reflns_Laue_measured_fraction_max 0.997
_diffrn_reflns_limit_h_max 16
_diffrn_reflns_limit_h_min -13
_diffrn_reflns_limit_k_max 28
_diffrn_reflns_limit_k_min -28
_diffrn_reflns_limit_l_max 19
_diffrn_reflns_limit_l_min -19
_diffrn_reflns_number 41349
_diffrn_reflns_point_group_measured_fraction_full 0.999
_diffrn_reflns_point_group_measured_fraction_max 0.997
_diffrn_reflns_theta_full 25.242
_diffrn_reflns_theta_max 27.500
_diffrn_reflns_theta_min 2.747
_diffrn_source 'X-ray tube'
_diffrn_source_target Mo
_diffrn_source_type 'Siemens KFF Mo 2K-180'
_diffrn_standards_number 0
_exptl_absorpt_coefficient_mu 0.422
_exptl_absorpt_correction_T_max 0.8621
_exptl_absorpt_correction_T_min 0.8118
_exptl_absorpt_correction_type multi-scan
_exptl_absorpt_process_details
'SADABS-2016/2 (Bruker,2016/2) was used for absorption correction. wR2(int) was 0.0498 before and 0.0462 after correction. The Ratio of minimum to maximum transmission is 0.9417. The \l/2 correction factor is Not present.'
_exptl_crystal_colour colourless
_exptl_crystal_colour_primary colourless
_exptl_crystal_density_diffrn 1.322
_exptl_crystal_description needle
_exptl_crystal_F_000 1736
_exptl_crystal_size_max 0.25
_exptl_crystal_size_mid 0.1
_exptl_crystal_size_min 0.1
_refine_diff_density_max 1.202
_refine_diff_density_min -0.799
_refine_diff_density_rms 0.078
_refine_ls_extinction_method none
_refine_ls_goodness_of_fit_ref 1.028
_refine_ls_hydrogen_treatment constr
_refine_ls_matrix_type full
_refine_ls_number_parameters 452
_refine_ls_number_reflns 9558
_refine_ls_number_restraints 0
_refine_ls_restrained_S_all 1.028
_refine_ls_R_factor_all 0.0651
_refine_ls_R_factor_gt 0.0458
_refine_ls_shift/su_max 0.001
_refine_ls_shift/su_mean 0.000
_refine_ls_structure_factor_coef Fsqd
_refine_ls_weighting_details 'w=1/[\s^2^(Fo^2^)+(0.0473P)^2^+5.6904P] where P=(Fo^2^+2Fc^2^)/3'
_refine_ls_weighting_scheme calc
_refine_ls_wR_factor_gt 0.1056
_refine_ls_wR_factor_ref 0.1157
_reflns_Friedel_coverage 0.000
_reflns_number_gt 7451
_reflns_number_total 9558
_reflns_threshold_expression 'I > 2\s(I)'
_cod_data_source_file d0sc04736h2.cif
_cod_data_source_block 6a
_cod_depositor_comments 'Adding full bibliography for 1560000--1560012.cif.'
_cod_database_code 1560012
_shelx_shelxl_version_number 2018/1
_shelx_space_group_comment
;
The symmetry employed for this shelxl refinement is uniquely defined
by the following loop, which should always be used as a source of
symmetry information in preference to the above space-group names.
They are only intended as comments.
;
_shelx_estimated_absorpt_t_max 0.959
_shelx_estimated_absorpt_t_min 0.902
_olex2_refinement_description
;
1. Fixed Uiso
 At 1.2 times of:
  All C(H) groups
 At 1.5 times of:
  All C(H,H,H) groups
2. Others
 Sof(C1A)=Sof(H1AA)=Sof(H1AB)=Sof(H1AC)=Sof(C1B)=Sof(C1C)=Sof(H1C)=Sof(C1D)=
 Sof(H1D)=Sof(C1E)=Sof(H1E)=Sof(C1F)=Sof(H1F)=Sof(C1G)=Sof(H1G)=1-FVAR(1)
 Sof(C1H)=Sof(H1HA)=Sof(H1HB)=Sof(H1HC)=Sof(C1I)=Sof(C1J)=Sof(H1J)=Sof(C1K)=
 Sof(H1K)=Sof(C1L)=Sof(H1L)=Sof(C1M)=Sof(H1M)=Sof(C1N)=Sof(H1N)=FVAR(1)
 Uiso(C1B)=Uiso(C1C)=Uiso(C1D)=Uiso(C1E)=Uiso(C1F)=Uiso(C1G)=Uiso(C1I)=
 Uiso(C1J)=Uiso(C1K)=Uiso(C1L)=Uiso(C1M)=Uiso(C1N)=FVAR(2)
 Uiso(C1A)=Uiso(C1H)=1.2*FVAR(3)
3.a Free rotating group:
 C1A(C1B,C1C,C1D,C1E,C1F,C1G), C1H(C1I,C1J,C1K,C1L,C1M,C1N)
3.b Aromatic/amide H refined with riding coordinates:
 C2(H2), C3(H3), C4(H4), C5(H5), C6(H6), C8(H8), C9(H9), C10(H10), C11(H11),
 C12(H12), C14(H14), C15(H15), C16(H16), C17(H17), C18(H18), C20(H20), C21(H21),
  C22(H22), C23(H23), C24(H24), C26(H26), C27(H27), C28(H28), C29(H29),
 C30(H30), C32(H32), C33(H33), C34(H34), C35(H35), C36(H36), C1C(H1C), C1D(H1D),
  C1E(H1E), C1F(H1F), C1G(H1G), C1J(H1J), C1K(H1K), C1L(H1L), C1M(H1M), C1N(H1N)
3.c Idealised Me refined as rotating group:
 C38(H38A,H38B,H38C), C39(H39A,H39B,H39C), C40(H40A,H40B,H40C), C1A(H1AA,H1AB,
 H1AC), C1H(H1HA,H1HB,H1HC)
;
_olex2_diffrn_ambient_temperature_device 'Oxford Cryosystems'
_olex2_exptl_crystal_mounting_method 'The crystal was mounted on a mylar loop with oil'
_olex2_submission_special_instructions 'No special instructions were received'

loop_
_space_group_symop_operation_xyz
'x, y, z'
'-x, y+1/2, -z+1/2'
'-x, -y, -z'
'x, -y-1/2, z-1/2'

loop_
_atom_site_label
_atom_site_type_symbol
_atom_site_fract_x
_atom_site_fract_y
_atom_site_fract_z
_atom_site_U_iso_or_equiv
_atom_site_adp_type
_atom_site_occupancy
_atom_site_site_symmetry_order
_atom_site_calc_flag
_atom_site_refinement_flags_posn
_atom_site_refinement_flags_adp
_atom_site_refinement_flags_occupancy
_atom_site_disorder_assembly
_atom_site_disorder_group
Ti Ti 0.59624(3) 0.63358(2) 0.20945(3) 0.01112(10) Uani 1 1 d . . . . .
Cl Cl 0.61201(5) 0.72971(3) 0.27313(4) 0.02243(14) Uani 1 1 d . . . . .
P1 P 0.67982(5) 0.54202(2) 0.34453(4) 0.01097(12) Uani 1 1 d . . . . .
P2 P 0.54675(5) 0.59056(3) 0.39134(4) 0.01240(13) Uani 1 1 d . . . . .
P3 P 0.41621(5) 0.56961(3) 0.29620(4) 0.01145(12) Uani 1 1 d . . . . .
N1 N 0.71246(15) 0.56995(8) 0.24977(12) 0.0126(4) Uani 1 1 d . . . . .
N2 N 0.45166(15) 0.59120(8) 0.19950(12) 0.0133(4) Uani 1 1 d . . . . .
N3 N 0.60854(15) 0.65074(8) 0.10197(13) 0.0143(4) Uani 1 1 d . . . . .
C1 C 0.81131(18) 0.55321(10) 0.21390(15) 0.0139(4) Uani 1 1 d . . . . .
C2 C 0.8399(2) 0.58247(12) 0.13782(17) 0.0236(5) Uani 1 1 d . . . . .
H2 H 0.794186 0.613024 0.111605 0.028 Uiso 1 1 calc R . . . .
C3 C 0.9339(2) 0.56763(14) 0.09993(19) 0.0319(7) Uani 1 1 d . . . . .
H3 H 0.951065 0.587601 0.047467 0.038 Uiso 1 1 calc R . . . .
C4 C 1.0033(2) 0.52414(13) 0.13736(18) 0.0264(6) Uani 1 1 d . . . . .
H4 H 1.067955 0.514377 0.111385 0.032 Uiso 1 1 calc R . . . .
C5 C 0.9766(2) 0.49522(11) 0.21321(16) 0.0207(5) Uani 1 1 d . . . . .
H5 H 1.023626 0.465440 0.239838 0.025 Uiso 1 1 calc R . . . .
C6 C 0.88190(19) 0.50915(10) 0.25096(16) 0.0168(5) Uani 1 1 d . . . . .
H6 H 0.864657 0.488455 0.302813 0.020 Uiso 1 1 calc R . . . .
C7 C 0.65992(18) 0.46101(10) 0.33787(15) 0.0135(4) Uani 1 1 d . . . . .
C8 C 0.6435(2) 0.43454(11) 0.25471(16) 0.0182(5) Uani 1 1 d . . . . .
H8 H 0.649691 0.458304 0.203238 0.022 Uiso 1 1 calc R . . . .
C9 C 0.6180(2) 0.37358(12) 0.24676(18) 0.0260(6) Uani 1 1 d . . . . .
H9 H 0.605862 0.355800 0.189885 0.031 Uiso 1 1 calc R . . . .
C10 C 0.6103(2) 0.33849(12) 0.32197(19) 0.0292(6) Uani 1 1 d . . . . .
H10 H 0.593561 0.296661 0.316564 0.035 Uiso 1 1 calc R . . . .
C11 C 0.6272(2) 0.36466(11) 0.40482(18) 0.0236(5) Uani 1 1 d . . . . .
H11 H 0.622989 0.340491 0.456164 0.028 Uiso 1 1 calc R . . . .
C12 C 0.65007(19) 0.42587(10) 0.41336(16) 0.0173(5) Uani 1 1 d . . . . .
H12 H 0.659041 0.443856 0.470287 0.021 Uiso 1 1 calc R . . . .
C13 C 0.78342(18) 0.56132(10) 0.43109(14) 0.0133(4) Uani 1 1 d . . . . .
C14 C 0.80587(19) 0.62322(11) 0.44060(16) 0.0183(5) Uani 1 1 d . . . . .
H14 H 0.769311 0.651596 0.401972 0.022 Uiso 1 1 calc R . . . .
C15 C 0.8815(2) 0.64316(11) 0.50639(17) 0.0225(5) Uani 1 1 d . . . . .
H15 H 0.896923 0.685109 0.512439 0.027 Uiso 1 1 calc R . . . .
C16 C 0.9342(2) 0.60192(12) 0.56310(17) 0.0227(5) Uani 1 1 d . . . . .
H16 H 0.984719 0.615655 0.608931 0.027 Uiso 1 1 calc R . . . .
C17 C 0.91359(19) 0.54077(12) 0.55311(16) 0.0212(5) Uani 1 1 d . . . . .
H17 H 0.950919 0.512566 0.591540 0.025 Uiso 1 1 calc R . . . .
C18 C 0.83856(19) 0.52025(11) 0.48722(15) 0.0173(5) Uani 1 1 d . . . . .
H18 H 0.824997 0.478139 0.480582 0.021 Uiso 1 1 calc R . . . .
C19 C 0.36324(18) 0.49362(10) 0.29682(15) 0.0134(4) Uani 1 1 d . . . . .
C20 C 0.28726(19) 0.47362(11) 0.23010(16) 0.0181(5) Uani 1 1 d . . . . .
H20 H 0.264334 0.499773 0.182633 0.022 Uiso 1 1 calc R . . . .
C21 C 0.2456(2) 0.41546(11) 0.23363(16) 0.0207(5) Uani 1 1 d . . . . .
H21 H 0.194450 0.401854 0.188230 0.025 Uiso 1 1 calc R . . . .
C22 C 0.2782(2) 0.37709(11) 0.30291(17) 0.0212(5) Uani 1 1 d . . . . .
H22 H 0.250382 0.337113 0.304378 0.025 Uiso 1 1 calc R . . . .
C23 C 0.3513(2) 0.39723(11) 0.36994(17) 0.0209(5) Uani 1 1 d . . . . .
H23 H 0.372752 0.371179 0.417897 0.025 Uiso 1 1 calc R . . . .
C24 C 0.39338(19) 0.45534(10) 0.36741(16) 0.0169(5) Uani 1 1 d . . . . .
H24 H 0.442882 0.469032 0.413964 0.020 Uiso 1 1 calc R . . . .
C25 C 0.31004(18) 0.61692(10) 0.33409(14) 0.0150(5) Uani 1 1 d . . . . .
C26 C 0.3305(2) 0.67854(11) 0.34748(16) 0.0202(5) Uani 1 1 d . . . . .
H26 H 0.398426 0.694942 0.336022 0.024 Uiso 1 1 calc R . . . .
C27 C 0.2517(2) 0.71565(12) 0.37740(17) 0.0258(6) Uani 1 1 d . . . . .
H27 H 0.266038 0.757427 0.387285 0.031 Uiso 1 1 calc R . . . .
C28 C 0.1521(2) 0.69206(13) 0.39296(18) 0.0286(6) Uani 1 1 d . . . . .
H28 H 0.098342 0.717673 0.413701 0.034 Uiso 1 1 calc R . . . .
C29 C 0.1307(2) 0.63164(13) 0.3785(2) 0.0303(6) Uani 1 1 d . . . . .
H29 H 0.061923 0.615777 0.388653 0.036 Uiso 1 1 calc R . . . .
C30 C 0.2092(2) 0.59383(12) 0.34921(17) 0.0225(5) Uani 1 1 d . . . . .
H30 H 0.194119 0.552122 0.339423 0.027 Uiso 1 1 calc R . . . .
C31 C 0.38094(18) 0.58336(10) 0.12094(14) 0.0138(4) Uani 1 1 d . . . . .
C32 C 0.2938(2) 0.62162(12) 0.10209(16) 0.0213(5) Uani 1 1 d . . . . .
H32 H 0.280762 0.654091 0.140817 0.026 Uiso 1 1 calc R . . . .
C33 C 0.2255(2) 0.61221(13) 0.02609(17) 0.0283(6) Uani 1 1 d . . . . .
H33 H 0.166338 0.638688 0.012844 0.034 Uiso 1 1 calc R . . . .
C34 C 0.2431(2) 0.56452(13) -0.03033(17) 0.0271(6) Uani 1 1 d . . . . .
H34 H 0.195606 0.557852 -0.081511 0.033 Uiso 1 1 calc R . . . .
C35 C 0.3304(2) 0.52672(12) -0.01140(16) 0.0222(5) Uani 1 1 d . . . . .
H35 H 0.342997 0.494022 -0.049868 0.027 Uiso 1 1 calc R . . . .
C36 C 0.39980(19) 0.53628(11) 0.06338(16) 0.0178(5) Uani 1 1 d . . . . .
H36 H 0.460343 0.510596 0.075313 0.021 Uiso 1 1 calc R . . . .
C37 C 0.60885(19) 0.68140(10) 0.01735(15) 0.0158(5) Uani 1 1 d . . . . .
C38 C 0.5024(3) 0.71500(18) -0.0003(2) 0.0536(11) Uani 1 1 d . . . . .
H38A H 0.442747 0.686064 -0.001438 0.080 Uiso 1 1 calc GR . . . .
H38B H 0.501388 0.735771 -0.057360 0.080 Uiso 1 1 calc GR . . . .
H38C H 0.494737 0.744774 0.046627 0.080 Uiso 1 1 calc GR . . . .
C39 C 0.6210(3) 0.63574(13) -0.05568(18) 0.0415(8) Uani 1 1 d . . . . .
H39A H 0.687967 0.612959 -0.043161 0.062 Uiso 1 1 calc GR . . . .
H39B H 0.623203 0.656963 -0.112176 0.062 Uiso 1 1 calc GR . . . .
H39C H 0.559788 0.607799 -0.058924 0.062 Uiso 1 1 calc GR . . . .
C40 C 0.7013(3) 0.72630(15) 0.0211(2) 0.0452(9) Uani 1 1 d . . . . .
H40A H 0.695432 0.753991 0.070861 0.068 Uiso 1 1 calc GR . . . .
H40B H 0.698441 0.749471 -0.034089 0.068 Uiso 1 1 calc GR . . . .
H40C H 0.769847 0.704430 0.028853 0.068 Uiso 1 1 calc GR . . . .
C1A C -0.1293(5) 0.2288(3) 0.8666(4) 0.0424(5) Uiso 0.361(3) 1 d . . P A 1
H1AA H -0.205034 0.227207 0.843715 0.064 Uiso 0.361(3) 1 calc GR . P A 1
H1AB H -0.114140 0.268020 0.894914 0.064 Uiso 0.361(3) 1 calc GR . P A 1
H1AC H -0.114721 0.196350 0.909867 0.064 Uiso 0.361(3) 1 calc GR . P A 1
C1B C -0.0585(3) 0.22072(19) 0.7914(3) 0.0353(4) Uiso 0.361(3) 1 d G . P A 1
C1C C -0.0783(4) 0.1744(2) 0.7292(3) 0.0353(4) Uiso 0.361(3) 1 d G . P A 1
H1C H -0.138241 0.148331 0.733696 0.042 Uiso 0.361(3) 1 calc R . P A 1
C1D C -0.0115(5) 0.1659(2) 0.6607(3) 0.0353(4) Uiso 0.361(3) 1 d G . P A 1
H1D H -0.026096 0.134219 0.619155 0.042 Uiso 0.361(3) 1 calc R . P A 1
C1E C 0.0769(4) 0.2039(3) 0.6531(3) 0.0353(4) Uiso 0.361(3) 1 d G . P A 1
H1E H 0.122522 0.198213 0.606551 0.042 Uiso 0.361(3) 1 calc R . P A 1
C1F C 0.0974(4) 0.2504(2) 0.7144(4) 0.0353(4) Uiso 0.361(3) 1 d G . P A 1
H1F H 0.157282 0.276476 0.709577 0.042 Uiso 0.361(3) 1 calc R . P A 1
C1G C 0.0303(4) 0.2586(2) 0.7828(3) 0.0353(4) Uiso 0.361(3) 1 d G . P A 1
H1G H 0.044974 0.290396 0.824070 0.042 Uiso 0.361(3) 1 calc R . P A 1
C1H C -0.0425(3) 0.27907(17) 0.87781(19) 0.0424(5) Uiso 0.639(3) 1 d . . P A 2
H1HA H -0.076284 0.317740 0.860373 0.064 Uiso 0.639(3) 1 calc GR . P A 2
H1HB H 0.025074 0.286618 0.913675 0.064 Uiso 0.639(3) 1 calc GR . P A 2
H1HC H -0.091161 0.255699 0.912352 0.064 Uiso 0.639(3) 1 calc GR . P A 2
C1I C -0.0196(2) 0.24390(10) 0.79634(14) 0.0353(4) Uiso 0.639(3) 1 d G . P A 2
C1J C -0.08773(19) 0.19690(12) 0.76470(19) 0.0353(4) Uiso 0.639(3) 1 d G . P A 2
H1J H -0.150106 0.187749 0.794275 0.042 Uiso 0.639(3) 1 calc R . P A 2
C1K C -0.0654(2) 0.16332(12) 0.6904(2) 0.0353(4) Uiso 0.639(3) 1 d G . P A 2
H1K H -0.112463 0.131612 0.669942 0.042 Uiso 0.639(3) 1 calc R . P A 2
C1L C 0.0259(3) 0.17626(13) 0.64618(17) 0.0353(4) Uiso 0.639(3) 1 d G . P A 2
H1L H 0.041328 0.153423 0.595715 0.042 Uiso 0.639(3) 1 calc R . P A 2
C1M C 0.0944(2) 0.22308(14) 0.67676(19) 0.0353(4) Uiso 0.639(3) 1 d G . P A 2
H1M H 0.156574 0.232220 0.646940 0.042 Uiso 0.639(3) 1 calc R . P A 2
C1N C 0.0716(2) 0.25646(12) 0.75104(19) 0.0353(4) Uiso 0.639(3) 1 d G . P A 2
H1N H 0.118684 0.288223 0.771249 0.042 Uiso 0.639(3) 1 calc R . P A 2

loop_
_atom_site_aniso_label
_atom_site_aniso_U_11
_atom_site_aniso_U_22
_atom_site_aniso_U_33
_atom_site_aniso_U_23
_atom_site_aniso_U_13
_atom_site_aniso_U_12
Ti 0.0124(2) 0.01162(18) 0.00923(19) 0.00098(14) -0.00007(15) 0.00043(14)
Cl 0.0347(4) 0.0137(3) 0.0188(3) -0.0024(2) 0.0023(2) -0.0024(2)
P1 0.0112(3) 0.0122(3) 0.0092(3) 0.0007(2) -0.0010(2) 0.0008(2)
P2 0.0127(3) 0.0150(3) 0.0092(3) -0.0010(2) -0.0008(2) 0.0009(2)
P3 0.0111(3) 0.0139(3) 0.0092(3) 0.0004(2) 0.0000(2) 0.0006(2)
N1 0.0132(9) 0.0143(9) 0.0104(9) 0.0017(7) 0.0012(7) 0.0005(7)
N2 0.0130(9) 0.0162(9) 0.0104(9) 0.0003(7) -0.0005(7) 0.0001(7)
N3 0.0154(10) 0.0141(9) 0.0132(9) 0.0023(7) 0.0004(8) 0.0008(7)
C1 0.0105(11) 0.0163(10) 0.0145(11) -0.0017(9) -0.0004(9) -0.0010(8)
C2 0.0189(13) 0.0288(13) 0.0235(14) 0.0104(11) 0.0043(10) 0.0033(10)
C3 0.0235(14) 0.0478(17) 0.0257(15) 0.0141(13) 0.0104(12) 0.0045(12)
C4 0.0148(12) 0.0416(15) 0.0237(14) 0.0005(12) 0.0068(10) 0.0042(11)
C5 0.0159(12) 0.0253(12) 0.0202(13) -0.0026(10) -0.0031(10) 0.0050(10)
C6 0.0166(12) 0.0198(11) 0.0140(11) 0.0003(9) 0.0013(9) 0.0010(9)
C7 0.0118(11) 0.0133(10) 0.0152(11) 0.0004(8) 0.0001(9) 0.0004(8)
C8 0.0218(12) 0.0188(11) 0.0139(11) 0.0001(9) 0.0009(9) -0.0014(9)
C9 0.0340(15) 0.0213(12) 0.0220(13) -0.0065(10) -0.0023(11) -0.0032(11)
C10 0.0360(16) 0.0162(12) 0.0349(16) -0.0034(11) -0.0007(13) -0.0035(11)
C11 0.0273(14) 0.0186(12) 0.0244(14) 0.0066(10) -0.0009(11) -0.0015(10)
C12 0.0174(12) 0.0188(11) 0.0154(12) 0.0012(9) -0.0008(9) 0.0001(9)
C13 0.0122(11) 0.0168(10) 0.0106(11) -0.0013(8) -0.0004(8) 0.0007(8)
C14 0.0171(12) 0.0187(11) 0.0187(12) -0.0008(9) -0.0009(10) 0.0024(9)
C15 0.0204(13) 0.0225(12) 0.0244(13) -0.0073(10) 0.0002(10) -0.0026(10)
C16 0.0160(12) 0.0337(14) 0.0179(13) -0.0062(10) -0.0016(10) -0.0030(10)
C17 0.0165(12) 0.0305(13) 0.0161(12) 0.0023(10) -0.0025(10) 0.0038(10)
C18 0.0173(12) 0.0202(11) 0.0139(11) 0.0012(9) -0.0012(9) 0.0001(9)
C19 0.0107(11) 0.0159(10) 0.0139(11) -0.0007(8) 0.0037(9) -0.0001(8)
C20 0.0161(12) 0.0214(12) 0.0165(12) 0.0003(9) -0.0006(9) -0.0027(9)
C21 0.0193(12) 0.0252(12) 0.0178(13) -0.0048(10) 0.0025(10) -0.0054(10)
C22 0.0204(13) 0.0175(11) 0.0261(13) -0.0028(10) 0.0050(10) -0.0035(9)
C23 0.0223(13) 0.0190(12) 0.0214(13) 0.0047(10) 0.0022(10) 0.0008(10)
C24 0.0163(12) 0.0184(11) 0.0157(12) -0.0002(9) -0.0002(9) 0.0006(9)
C25 0.0143(11) 0.0216(11) 0.0087(10) 0.0017(9) -0.0013(9) 0.0045(9)
C26 0.0185(12) 0.0227(12) 0.0188(12) -0.0028(10) -0.0016(10) 0.0027(9)
C27 0.0270(14) 0.0239(13) 0.0255(14) -0.0049(10) -0.0039(11) 0.0103(11)
C28 0.0282(15) 0.0341(15) 0.0238(14) 0.0037(11) 0.0044(11) 0.0180(12)
C29 0.0215(14) 0.0332(15) 0.0379(17) 0.0101(12) 0.0129(12) 0.0086(11)
C30 0.0195(13) 0.0232(12) 0.0257(14) 0.0064(10) 0.0074(11) 0.0042(10)
C31 0.0143(11) 0.0184(11) 0.0087(10) 0.0022(8) 0.0004(9) -0.0027(9)
C32 0.0223(13) 0.0260(12) 0.0150(12) -0.0027(10) -0.0028(10) 0.0059(10)
C33 0.0214(14) 0.0419(16) 0.0202(13) 0.0009(12) -0.0073(11) 0.0102(12)
C34 0.0217(13) 0.0454(16) 0.0134(12) -0.0037(11) -0.0048(10) -0.0013(12)
C35 0.0215(13) 0.0292(13) 0.0158(12) -0.0056(10) 0.0011(10) -0.0030(10)
C36 0.0167(12) 0.0215(12) 0.0151(12) -0.0018(9) -0.0001(9) 0.0001(9)
C37 0.0214(12) 0.0148(10) 0.0114(11) 0.0033(8) 0.0026(9) 0.0024(9)
C38 0.049(2) 0.073(2) 0.0411(19) 0.0399(18) 0.0213(16) 0.0394(19)
C39 0.085(3) 0.0259(14) 0.0135(13) 0.0018(11) 0.0047(15) 0.0033(15)
C40 0.056(2) 0.0481(19) 0.0300(17) 0.0216(14) -0.0089(15) -0.0297(16)

loop_
_atom_type_symbol
_atom_type_description
_atom_type_scat_dispersion_real
_atom_type_scat_dispersion_imag
_atom_type_scat_source
C C 0.0033 0.0016 'International Tables Vol C Tables 4.2.6.8 and 6.1.1.4'
H H 0.0000 0.0000 'International Tables Vol C Tables 4.2.6.8 and 6.1.1.4'
Cl Cl 0.1484 0.1585 'International Tables Vol C Tables 4.2.6.8 and 6.1.1.4'
N N 0.0061 0.0033 'International Tables Vol C Tables 4.2.6.8 and 6.1.1.4'
P P 0.1023 0.0942 'International Tables Vol C Tables 4.2.6.8 and 6.1.1.4'
Ti Ti 0.2776 0.4457 'International Tables Vol C Tables 4.2.6.8 and 6.1.1.4'

loop_
_geom_angle_atom_site_label_1
_geom_angle_atom_site_label_2
_geom_angle_atom_site_label_3
_geom_angle
_geom_angle_site_symmetry_1
_geom_angle_site_symmetry_3
_geom_angle_publ_flag
Cl Ti P1 108.45(2) . . ?
Cl Ti P2 85.68(2) . . ?
Cl Ti P3 106.52(2) . . ?
P1 Ti P2 41.577(16) . . ?
P1 Ti P3 67.604(17) . . ?
P2 Ti P3 41.260(16) . . ?
N1 Ti Cl 117.41(6) . . ?
N1 Ti P1 31.51(5) . . ?
N1 Ti P2 72.93(5) . . ?
N1 Ti P3 94.52(5) . . ?
N2 Ti Cl 119.76(6) . . ?
N2 Ti P1 89.86(5) . . ?
N2 Ti P2 71.25(5) . . ?
N2 Ti P3 30.05(5) . . ?
N2 Ti N1 107.72(7) . . ?
N3 Ti Cl 100.60(7) . . ?
N3 Ti P1 138.98(7) . . ?
N3 Ti P2 171.37(7) . . ?
N3 Ti P3 130.40(7) . . ?
N3 Ti N1 108.74(8) . . ?
N3 Ti N2 100.35(9) . . ?
P2 P1 Ti 69.78(2) . . ?
N1 P1 Ti 41.23(7) . . ?
N1 P1 P2 110.72(7) . . ?
N1 P1 C7 111.38(10) . . ?
N1 P1 C13 109.47(10) . . ?
C7 P1 Ti 126.10(8) . . ?
C7 P1 P2 114.06(8) . . ?
C7 P1 C13 111.03(10) . . ?
C13 P1 Ti 121.50(7) . . ?
C13 P1 P2 99.58(8) . . ?
P1 P2 Ti 68.64(2) . . ?
P3 P2 Ti 69.59(2) . . ?
P3 P2 P1 103.57(3) . . ?
P2 P3 Ti 69.15(2) . . ?
N2 P3 Ti 38.26(7) . . ?
N2 P3 P2 107.32(7) . . ?
N2 P3 C19 113.62(10) . . ?
N2 P3 C25 111.83(10) . . ?
C19 P3 Ti 135.89(8) . . ?
C19 P3 P2 117.17(8) . . ?
C19 P3 C25 104.96(11) . . ?
C25 P3 Ti 116.82(8) . . ?
C25 P3 P2 101.28(8) . . ?
P1 N1 Ti 107.26(10) . . ?
C1 N1 Ti 131.51(15) . . ?
C1 N1 P1 120.97(15) . . ?
P3 N2 Ti 111.69(10) . . ?
C31 N2 Ti 126.96(15) . . ?
C31 N2 P3 121.21(15) . . ?
C37 N3 Ti 164.38(16) . . ?
C2 C1 N1 118.6(2) . . ?
C2 C1 C6 117.5(2) . . ?
C6 C1 N1 123.9(2) . . ?
C3 C2 C1 120.9(2) . . ?
C4 C3 C2 121.0(3) . . ?
C5 C4 C3 118.7(2) . . ?
C4 C5 C6 120.8(2) . . ?
C5 C6 C1 121.1(2) . . ?
C8 C7 P1 118.44(17) . . ?
C8 C7 C12 119.6(2) . . ?
C12 C7 P1 121.64(18) . . ?
C9 C8 C7 120.2(2) . . ?
C8 C9 C10 120.0(2) . . ?
C11 C10 C9 119.9(2) . . ?
C10 C11 C12 120.5(2) . . ?
C11 C12 C7 119.7(2) . . ?
C14 C13 P1 115.33(17) . . ?
C18 C13 P1 125.34(18) . . ?
C18 C13 C14 119.3(2) . . ?
C15 C14 C13 120.1(2) . . ?
C16 C15 C14 120.0(2) . . ?
C17 C16 C15 120.0(2) . . ?
C16 C17 C18 120.5(2) . . ?
C13 C18 C17 120.0(2) . . ?
C20 C19 P3 121.05(17) . . ?
C24 C19 P3 119.52(17) . . ?
C24 C19 C20 119.3(2) . . ?
C21 C20 C19 119.8(2) . . ?
C22 C21 C20 120.5(2) . . ?
C23 C22 C21 119.8(2) . . ?
C22 C23 C24 120.3(2) . . ?
C23 C24 C19 120.2(2) . . ?
C26 C25 P3 118.59(18) . . ?
C30 C25 P3 122.10(18) . . ?
C30 C25 C26 119.3(2) . . ?
C27 C26 C25 120.0(2) . . ?
C26 C27 C28 120.1(2) . . ?
C29 C28 C27 120.2(2) . . ?
C28 C29 C30 120.2(3) . . ?
C29 C30 C25 120.1(2) . . ?
C32 C31 N2 121.1(2) . . ?
C32 C31 C36 119.7(2) . . ?
C36 C31 N2 119.3(2) . . ?
C31 C32 C33 119.7(2) . . ?
C34 C33 C32 120.6(2) . . ?
C35 C34 C33 119.4(2) . . ?
C34 C35 C36 120.4(2) . . ?
C35 C36 C31 120.2(2) . . ?
N3 C37 C38 108.6(2) . . ?
N3 C37 C39 110.13(19) . . ?
N3 C37 C40 109.1(2) . . ?
C39 C37 C38 109.4(3) . . ?
C39 C37 C40 110.0(3) . . ?
C40 C37 C38 109.6(3) . . ?
C1C C1B C1A 120.9 . . ?
C1G C1B C1A 120.9 . . ?
C1G C1B C1C 118.1 . . ?
C1D C1C C1B 121.1 . . ?
C1C C1D C1E 120.1 . . ?
C1F C1E C1D 119.4 . . ?
C1G C1F C1E 120.2 . . ?
C1F C1G C1B 121.1 . . ?
C1J C1I C1H 120.9 . . ?
C1N C1I C1H 121.0 . . ?
C1N C1I C1J 118.1 . . ?
C1K C1J C1I 121.1 . . ?
C1L C1K C1J 120.1 . . ?
C1K C1L C1M 119.4 . . ?
C1N C1M C1L 120.1 . . ?
C1M C1N C1I 121.1 . . ?

loop_
_geom_bond_atom_site_label_1
_geom_bond_atom_site_label_2
_geom_bond_distance
_geom_bond_site_symmetry_2
_geom_bond_publ_flag
Ti Cl 2.3362(7) . ?
Ti P1 3.0079(7) . ?
Ti P2 3.0308(7) . ?
Ti P3 3.0395(7) . ?
Ti N1 2.0758(19) . ?
Ti N2 2.0256(19) . ?
Ti N3 1.6945(19) . ?
P1 P2 2.1434(8) . ?
P1 N1 1.6464(19) . ?
P1 C7 1.809(2) . ?
P1 C13 1.818(2) . ?
P2 P3 2.1388(8) . ?
P3 N2 1.6379(19) . ?
P3 C19 1.805(2) . ?
P3 C25 1.815(2) . ?
N1 C1 1.435(3) . ?
N2 C31 1.436(3) . ?
N3 C37 1.453(3) . ?
C1 C2 1.395(3) . ?
C1 C6 1.400(3) . ?
C2 C3 1.386(4) . ?
C3 C4 1.384(4) . ?
C4 C5 1.381(4) . ?
C5 C6 1.387(3) . ?
C7 C8 1.392(3) . ?
C7 C12 1.398(3) . ?
C8 C9 1.387(3) . ?
C9 C10 1.390(4) . ?
C10 C11 1.386(4) . ?
C11 C12 1.386(3) . ?
C13 C14 1.402(3) . ?
C13 C18 1.389(3) . ?
C14 C15 1.389(3) . ?
C15 C16 1.384(4) . ?
C16 C17 1.382(4) . ?
C17 C18 1.390(3) . ?
C19 C20 1.402(3) . ?
C19 C24 1.394(3) . ?
C20 C21 1.389(3) . ?
C21 C22 1.386(4) . ?
C22 C23 1.384(3) . ?
C23 C24 1.389(3) . ?
C25 C26 1.397(3) . ?
C25 C30 1.393(3) . ?
C26 C27 1.383(3) . ?
C27 C28 1.384(4) . ?
C28 C29 1.376(4) . ?
C29 C30 1.386(4) . ?
C31 C32 1.388(3) . ?
C31 C36 1.391(3) . ?
C32 C33 1.394(3) . ?
C33 C34 1.387(4) . ?
C34 C35 1.384(4) . ?
C35 C36 1.388(3) . ?
C37 C38 1.525(4) . ?
C37 C39 1.516(4) . ?
C37 C40 1.519(4) . ?
C1A C1B 1.5078 . ?
C1B C1C 1.4020 . ?
C1B C1G 1.4018 . ?
C1C C1D 1.3962 . ?
C1D C1E 1.3970 . ?
C1E C1F 1.3965 . ?
C1F C1G 1.3964 . ?
C1H C1I 1.5076 . ?
C1I C1J 1.4023 . ?
C1I C1N 1.4021 . ?
C1J C1K 1.3966 . ?
C1K C1L 1.3965 . ?
C1L C1M 1.3970 . ?
C1M C1N 1.3958 . ?
